data_9005451
loop_
_publ_author_name
'Krivovichev, S. V.'
'Chakhmouradian, A. R.'
'Mitchell, R. H.'
'Filatov, S. K.'
'Chukanov, N. V.'

_publ_section_title
;
 Crystal structure of isolueshite and its synthetic compositional analogue
 Sample: synthetic (Na.75La.25)(Nb.5Ti.5)O3
;
_journal_name_full 'European Journal of Mineralogy'
_journal_page_first 597
_journal_page_last 607
_journal_volume 12
_journal_year 2000
_chemical_formula_sum 'La0.25 Na0.75 Nb0.5 O3 Ti0.5'
_chemical_name_mineral Isolueshite
_space_group_IT_number 63
_symmetry_space_group_name_Hall '-C 2c 2'
_symmetry_space_group_name_H-M 'C m c m'
_cell_angle_alpha 90
_cell_angle_beta 90
_cell_angle_gamma 90
_cell_length_a 7.7842
_cell_length_b 7.8033
_cell_length_c 7.7828
_cell_formula_units_Z 8
_cell_volume 472.746
_database_code_amcsd 0006837
_exptl_crystal_density_diffrn 4.787
_cod_original_formula_sum '(Na.75 La.25) (Nb.5 Ti.5) O3'
_cod_database_code 9005451

loop_
_space_group_symop_operation_xyz
x,y,z
1/2+x,1/2+y,z
x,-y,1/2+z
1/2+x,1/2-y,1/2+z
-x,y,1/2-z
1/2-x,1/2+y,1/2-z
-x,y,z
1/2-x,1/2+y,z
x,-y,-z
1/2+x,1/2-y,-z
x,y,1/2-z
1/2+x,1/2+y,1/2-z
-x,-y,1/2+z
1/2-x,1/2-y,1/2+z
-x,-y,-z
1/2-x,1/2-y,-z

loop_
_atom_site_label
_atom_site_fract_x
_atom_site_fract_y
_atom_site_fract_z
_atom_site_occupancy
_atom_site_U_iso_or_equiv
NaA1 0.00000 0.00200 0.25000 0.75000 0.01862
LaA1 0.00000 0.00200 0.25000 0.25000 0.01862
NaA2 0.00000 0.49900 0.25000 0.75000 0.01862
LaA2 0.00000 0.49900 0.25000 0.25000 0.01862
NbB 0.25000 0.25000 0.00000 0.50000 0.01798
TiB 0.25000 0.25000 0.00000 0.50000 0.01798
O1 0.21500 0.00000 0.00000 1.00000 0.03420
O2 0.00000 0.23200 0.00500 1.00000 0.02153
O3 0.29800 0.23700 0.25000 1.00000 0.00760

loop_
_cod_related_entry_id
_cod_related_entry_database
_cod_related_entry_code
1 AMCSD 0006837
